data_4027793
loop_
_publ_author_name
'Ingrid-Suzy Tamgho'
'James T. Engle'
'Christopher J. Ziegler'

_publ_section_title
;
 Phthalocrowns: Isoindoline-Crown Ether Macrocycles
;
_journal_name_full 'Journal of Organic Chemistry'
_journal_page_first 11372
_journal_page_last 11376
_journal_paper_doi 10.1021/jo302227z
_journal_volume 77
_journal_year 2012
_chemical_formula_sum 'C16 H20 N2 O4'
_chemical_formula_weight 304.34
_chemical_name_systematic
; 
 ? 
;
_space_group_IT_number 14
_symmetry_cell_setting monoclinic
_symmetry_space_group_name_Hall '-P 2yn'
_symmetry_space_group_name_H-M 'P 1 21/n 1'
_atom_sites_solution_hydrogens geom
_atom_sites_solution_primary direct
_atom_sites_solution_secondary difmap
_audit_creation_method SHELXL-97
_cell_angle_alpha 90.00
_cell_angle_beta 97.564(3)
_cell_angle_gamma 90.00
_cell_formula_units_Z 4
_cell_length_a 8.719(2)
_cell_length_b 15.485(4)
_cell_length_c 11.213(3)
_cell_measurement_reflns_used 3883
_cell_measurement_temperature 100(2)
_cell_measurement_theta_max 25.06
_cell_measurement_theta_min 2.26
_cell_volume 1500.7(7)
_computing_cell_refinement 'Bruker SAINT'
_computing_data_collection 'Bruker APEX2'
_computing_data_reduction 'Bruker SAINT'
_computing_molecular_graphics 'Bruker SHELXTL'
_computing_publication_material 'Bruker SHELXTL'
_computing_structure_refinement 'SHELXL-97 (Sheldrick, 2008)'
_computing_structure_solution 'SHELXS-97 (Sheldrick, 2008)'
_diffrn_ambient_temperature 100(2)
_diffrn_measured_fraction_theta_full 0.996
_diffrn_measured_fraction_theta_max 0.996
_diffrn_measurement_device_type 'Bruker APEX-II CCD'
_diffrn_measurement_method '\f and \w scans'
_diffrn_radiation_monochromator graphite
_diffrn_radiation_source 'fine-focus sealed tube'
_diffrn_radiation_type MoK\a
_diffrn_radiation_wavelength 0.71073
_diffrn_reflns_av_R_equivalents 0.0392
_diffrn_reflns_av_sigmaI/netI 0.0326
_diffrn_reflns_limit_h_max 10
_diffrn_reflns_limit_h_min -10
_diffrn_reflns_limit_k_max 18
_diffrn_reflns_limit_k_min -18
_diffrn_reflns_limit_l_max 13
_diffrn_reflns_limit_l_min -13
_diffrn_reflns_number 10709
_diffrn_reflns_theta_full 25.09
_diffrn_reflns_theta_max 25.09
_diffrn_reflns_theta_min 2.26
_exptl_absorpt_coefficient_mu 0.097
_exptl_absorpt_correction_T_max 0.9903
_exptl_absorpt_correction_T_min 0.9808
_exptl_absorpt_correction_type multi-scan
_exptl_absorpt_process_details 'SADABS; Sheldrick, 2004 [Sheldrick, G. M. (2004)]'
_exptl_crystal_colour colorless
_exptl_crystal_density_diffrn 1.347
_exptl_crystal_description block
_exptl_crystal_F_000 648
_exptl_crystal_size_max 0.20
_exptl_crystal_size_mid 0.10
_exptl_crystal_size_min 0.10
_refine_diff_density_max 0.211
_refine_diff_density_min -0.317
_refine_diff_density_rms 0.082
_refine_ls_extinction_method none
_refine_ls_goodness_of_fit_ref 1.004
_refine_ls_hydrogen_treatment constr
_refine_ls_matrix_type full
_refine_ls_number_parameters 199
_refine_ls_number_reflns 2663
_refine_ls_number_restraints 0
_refine_ls_restrained_S_all 1.004
_refine_ls_R_factor_all 0.0441
_refine_ls_R_factor_gt 0.0382
_refine_ls_shift/su_max 0.001
_refine_ls_shift/su_mean 0.000
_refine_ls_structure_factor_coef Fsqd
_refine_ls_weighting_details 'calc w=1/[\s^2^(Fo^2^)+(0.1000P)^2^+0.0000P] where P=(Fo^2^+2Fc^2^)/3'
_refine_ls_weighting_scheme calc
_refine_ls_wR_factor_gt 0.1216
_refine_ls_wR_factor_ref 0.1304
_reflns_number_gt 2326
_reflns_number_total 2663
_reflns_threshold_expression >2sigma(I)
_cod_data_source_file jo302227z_si_004.cif
_cod_data_source_block 5
_cod_original_cell_volume 1500.8(6)
_cod_database_code 4027793

loop_
_symmetry_equiv_pos_as_xyz
'x, y, z'
'-x+1/2, y+1/2, -z+1/2'
'-x, -y, -z'
'x-1/2, -y-1/2, z-1/2'

loop_
_atom_site_label
_atom_site_type_symbol
_atom_site_fract_x
_atom_site_fract_y
_atom_site_fract_z
_atom_site_U_iso_or_equiv
_atom_site_adp_type
_atom_site_occupancy
_atom_site_symmetry_multiplicity
_atom_site_calc_flag
_atom_site_refinement_flags
C1 C 0.25825(15) 0.48426(9) 0.17505(12) 0.0209(3) Uani 1 1 d .
C2 C 0.42135(16) 0.46260(9) 0.16233(11) 0.0198(3) Uani 1 1 d .
C3 C 0.48764(16) 0.38209(9) 0.15129(12) 0.0239(3) Uani 1 1 d .
H3 H 0.4291 0.3319 0.1516 0.029 Uiso 1 1 calc R
C4 C 0.64398(17) 0.37870(10) 0.13977(12) 0.0262(4) Uani 1 1 d .
H4 H 0.6911 0.3256 0.1312 0.031 Uiso 1 1 calc R
C5 C 0.73065(17) 0.45399(9) 0.14088(12) 0.0241(3) Uani 1 1 d .
H5 H 0.8359 0.4503 0.1351 0.029 Uiso 1 1 calc R
C6 C 0.66361(16) 0.53489(9) 0.15047(12) 0.0216(3) Uani 1 1 d .
H6 H 0.7223 0.5850 0.1498 0.026 Uiso 1 1 calc R
C7 C 0.50660(15) 0.53874(9) 0.16108(12) 0.0191(3) Uani 1 1 d .
C8 C 0.39871(15) 0.61198(9) 0.17427(11) 0.0190(3) Uani 1 1 d .
C9 C 0.55142(15) 0.73796(9) 0.16405(13) 0.0234(3) Uani 1 1 d .
H9A H 0.6093 0.7052 0.1113 0.028 Uiso 1 1 calc R
H9B H 0.6145 0.7437 0.2416 0.028 Uiso 1 1 calc R
C10 C 0.51272(16) 0.82595(9) 0.11121(12) 0.0235(3) Uani 1 1 d .
H10A H 0.4410 0.8555 0.1565 0.028 Uiso 1 1 calc R
H10B H 0.6057 0.8607 0.1136 0.028 Uiso 1 1 calc R
C11 C 0.36619(17) 0.88609(9) -0.06473(13) 0.0275(4) Uani 1 1 d .
H11A H 0.3469 0.8766 -0.1509 0.033 Uiso 1 1 calc R
H11B H 0.4337 0.9359 -0.0509 0.033 Uiso 1 1 calc R
C12 C 0.21436(17) 0.90673(10) -0.01988(13) 0.0275(4) Uani 1 1 d .
H12A H 0.2313 0.9178 0.0660 0.033 Uiso 1 1 calc R
H12B H 0.1688 0.9579 -0.0600 0.033 Uiso 1 1 calc R
C13 C -0.03560(16) 0.84930(10) -0.01010(13) 0.0270(4) Uani 1 1 d .
H13A H -0.0913 0.8913 -0.0636 0.032 Uiso 1 1 calc R
H13B H -0.0254 0.8722 0.0711 0.032 Uiso 1 1 calc R
C14 C -0.12480(16) 0.76574(10) -0.01568(13) 0.0270(4) Uani 1 1 d .
H14A H -0.2343 0.7785 -0.0202 0.032 Uiso 1 1 calc R
H14B H -0.1087 0.7349 -0.0883 0.032 Uiso 1 1 calc R
C15 C 0.04967(15) 0.65797(9) 0.07121(13) 0.0248(3) Uani 1 1 d .
H15A H 0.1284 0.6915 0.0385 0.030 Uiso 1 1 calc R
H15B H 0.0177 0.6112 0.0159 0.030 Uiso 1 1 calc R
C16 C 0.11342(15) 0.62207(9) 0.19296(12) 0.0227(3) Uani 1 1 d .
H16A H 0.1360 0.6691 0.2496 0.027 Uiso 1 1 calc R
H16B H 0.0366 0.5852 0.2222 0.027 Uiso 1 1 calc R
N1 N 0.25430(12) 0.57254(7) 0.18505(10) 0.0202(3) Uani 1 1 d .
N2 N 0.40764(13) 0.69347(7) 0.17788(10) 0.0215(3) Uani 1 1 d .
O1 O 0.44413(11) 0.81305(6) -0.01027(8) 0.0241(3) Uani 1 1 d .
O2 O 0.11373(11) 0.83532(6) -0.04453(9) 0.0255(3) Uani 1 1 d .
O3 O -0.07965(11) 0.71147(6) 0.08626(9) 0.0270(3) Uani 1 1 d .
O4 O 0.14807(11) 0.43573(6) 0.17675(9) 0.0275(3) Uani 1 1 d .

loop_
_atom_site_aniso_label
_atom_site_aniso_U_11
_atom_site_aniso_U_22
_atom_site_aniso_U_33
_atom_site_aniso_U_23
_atom_site_aniso_U_13
_atom_site_aniso_U_12
C1 0.0214(7) 0.0255(7) 0.0156(7) 0.0036(6) 0.0011(5) -0.0016(6)
C2 0.0202(7) 0.0245(8) 0.0143(7) 0.0020(5) 0.0007(5) -0.0015(6)
C3 0.0267(8) 0.0217(8) 0.0225(7) 0.0022(6) -0.0002(6) 0.0001(6)
C4 0.0283(8) 0.0262(8) 0.0231(7) -0.0008(6) -0.0005(6) 0.0085(6)
C5 0.0188(7) 0.0330(8) 0.0201(7) -0.0016(6) 0.0005(5) 0.0053(6)
C6 0.0182(7) 0.0277(8) 0.0187(7) -0.0010(6) 0.0018(6) -0.0009(6)
C7 0.0189(7) 0.0246(8) 0.0137(7) 0.0000(5) 0.0010(5) 0.0005(5)
C8 0.0164(7) 0.0259(8) 0.0148(6) -0.0004(5) 0.0024(5) -0.0005(5)
C9 0.0179(7) 0.0249(8) 0.0275(8) -0.0011(6) 0.0035(6) -0.0025(6)
C10 0.0231(7) 0.0236(8) 0.0240(7) -0.0040(6) 0.0035(6) -0.0044(6)
C11 0.0274(8) 0.0264(8) 0.0283(8) 0.0027(6) 0.0025(6) -0.0065(6)
C12 0.0298(8) 0.0220(8) 0.0299(8) -0.0008(6) 0.0009(6) -0.0004(6)
C13 0.0267(8) 0.0320(9) 0.0232(8) 0.0006(6) 0.0065(6) 0.0090(6)
C14 0.0180(7) 0.0377(9) 0.0255(8) 0.0041(6) 0.0040(6) 0.0068(6)
C15 0.0184(7) 0.0312(8) 0.0262(8) -0.0005(6) 0.0080(6) 0.0042(6)
C16 0.0152(7) 0.0290(8) 0.0254(7) 0.0003(6) 0.0078(6) 0.0008(6)
N1 0.0150(6) 0.0230(7) 0.0233(6) 0.0003(5) 0.0048(5) -0.0006(5)
N2 0.0194(6) 0.0232(7) 0.0223(6) -0.0001(5) 0.0045(5) -0.0016(5)
O1 0.0252(6) 0.0253(6) 0.0219(6) -0.0027(4) 0.0039(4) -0.0019(4)
O2 0.0219(6) 0.0259(6) 0.0298(6) -0.0048(4) 0.0072(4) -0.0001(4)
O3 0.0208(5) 0.0345(6) 0.0273(6) 0.0059(5) 0.0095(4) 0.0092(4)
O4 0.0217(6) 0.0296(6) 0.0313(6) 0.0048(4) 0.0037(4) -0.0066(4)

loop_
_atom_type_symbol
_atom_type_description
_atom_type_scat_dispersion_real
_atom_type_scat_dispersion_imag
_atom_type_scat_source
C C 0.0033 0.0016 'International Tables Vol C Tables 4.2.6.8 and 6.1.1.4'
H H 0.0000 0.0000 'International Tables Vol C Tables 4.2.6.8 and 6.1.1.4'
N N 0.0061 0.0033 'International Tables Vol C Tables 4.2.6.8 and 6.1.1.4'
O O 0.0106 0.0060 'International Tables Vol C Tables 4.2.6.8 and 6.1.1.4'

loop_
_geom_angle_atom_site_label_1
_geom_angle_atom_site_label_2
_geom_angle_atom_site_label_3
_geom_angle
O4 C1 N1 125.67(13)
O4 C1 C2 128.82(13)
N1 C1 C2 105.51(11)
C3 C2 C7 122.02(13)
C3 C2 C1 128.83(13)
C7 C2 C1 109.15(12)
C2 C3 C4 117.95(13)
C3 C4 C5 120.51(13)
C4 C5 C6 121.51(13)
C7 C6 C5 118.23(13)
C6 C7 C2 119.76(13)
C6 C7 C8 132.92(12)
C2 C7 C8 107.31(12)
N2 C8 N1 118.58(12)
N2 C8 C7 136.40(13)
N1 C8 C7 105.02(11)
N2 C9 C10 108.56(11)
O1 C10 C9 107.02(11)
O1 C11 C12 114.67(12)
O2 C12 C11 108.50(12)
O2 C13 C14 110.12(11)
O3 C14 C13 112.63(12)
O3 C15 C16 108.01(11)
N1 C16 C15 110.53(11)
C1 N1 C8 112.94(11)
C1 N1 C16 123.94(11)
C8 N1 C16 122.81(11)
C8 N2 C9 121.25(12)
C11 O1 C10 114.62(10)
C12 O2 C13 113.20(11)
C15 O3 C14 112.64(10)

loop_
_geom_bond_atom_site_label_1
_geom_bond_atom_site_label_2
_geom_bond_distance
C1 O4 1.2219(16)
C1 N1 1.3724(18)
C1 C2 1.4862(19)
C2 C3 1.3864(19)
C2 C7 1.3949(19)
C3 C4 1.387(2)
C4 C5 1.389(2)
C5 C6 1.3925(19)
C6 C7 1.391(2)
C7 C8 1.4932(19)
C8 N2 1.2645(18)
C8 N1 1.4189(17)
C9 N2 1.4566(17)
C9 C10 1.5063(19)
C10 O1 1.4278(16)
C11 O1 1.4158(17)
C11 C12 1.511(2)
C12 O2 1.4161(17)
C13 O2 1.4226(17)
C13 C14 1.507(2)
C14 O3 1.4315(17)
C15 O3 1.4270(16)
C15 C16 1.511(2)
C16 N1 1.4608(17)

loop_
_cod_related_entry_id
_cod_related_entry_database
_cod_related_entry_code
1 ChemSpider 30659586
